data_7109301
loop_
_publ_author_name
'Zhen-Hong Wei'
'Chun-Yan Ni'
'Hong-Xi Li'
'Zhi-Gang Ren'
'Zhen-Rong Sun'
'Jian-Ping Lang'

_publ_section_title
;
 [PyH][{TpMo(mu3-S)4Cu3}4(mu12-I)]: a unique tetracubane cluster derived
 from the S-S bond cleavage and the iodide template effects and its
 enhanced NLO performances
;
_journal_name_full Chem.Commun.
_journal_page_first 4836
_journal_paper_doi 10.1039/c3cc41280f
_journal_volume 49
_journal_year 2013
_chemical_formula_moiety 'C36 H40 B4 Cu12 I Mo4 N24 S16, C4 H10 O, C5 H6 N'
_chemical_formula_sum 'C45 H56 B4 Cu12 I Mo4 N25 O S16'
_chemical_formula_weight 2792.77
_chemical_name_systematic
;
?
;
_space_group_IT_number 68
_symmetry_cell_setting orthorhombic
_symmetry_space_group_name_Hall '-C 2a 2ac'
_symmetry_space_group_name_H-M 'C c c a :2'
_atom_sites_solution_hydrogens geom
_atom_sites_solution_primary direct
_atom_sites_solution_secondary difmap
_audit_creation_method SHELXL-97
_cell_angle_alpha 90.00
_cell_angle_beta 90.00
_cell_angle_gamma 90.00
_cell_formula_units_Z 4
_cell_length_a 15.803(3)
_cell_length_b 27.090(5)
_cell_length_c 23.606(5)
_cell_measurement_reflns_used 12989
_cell_measurement_temperature 193(2)
_cell_measurement_theta_max 27.4855
_cell_measurement_theta_min 3.0244
_cell_volume 10106(3)
_computing_cell_refinement CrystalClear
_computing_data_collection 'CrystalClear (Rigaku/MSC, 2001)'
_computing_data_reduction 'CrystalStructure (Rigaku/MSC, 2004)'
_computing_molecular_graphics 'SHELXTL (Sheldrick, 2008)'
_computing_publication_material SHELXL
_computing_structure_refinement 'SHELXL97 (Sheldrick, 2008)'
_computing_structure_solution 'SHELXS97 (Sheldrick, 2008)'
_diffrn_ambient_temperature 193(2)
_diffrn_measured_fraction_theta_full 0.995
_diffrn_measured_fraction_theta_max 0.995
_diffrn_measurement_device_type 'Rigaku Mercury diffractometer'
_diffrn_measurement_method '\w scans'
_diffrn_radiation_monochromator graphite
_diffrn_radiation_source 'fine-focus sealed tube'
_diffrn_radiation_type MoK\a
_diffrn_radiation_wavelength 0.71073
_diffrn_reflns_av_R_equivalents 0.0355
_diffrn_reflns_av_sigmaI/netI 0.0450
_diffrn_reflns_limit_h_max 18
_diffrn_reflns_limit_h_min -17
_diffrn_reflns_limit_k_max 32
_diffrn_reflns_limit_k_min -31
_diffrn_reflns_limit_l_max 15
_diffrn_reflns_limit_l_min -28
_diffrn_reflns_number 16459
_diffrn_reflns_theta_full 25.00
_diffrn_reflns_theta_max 25.00
_diffrn_reflns_theta_min 3.10
_diffrn_standards_decay_% 0
_diffrn_standards_interval_count 0
_diffrn_standards_interval_time 0
_diffrn_standards_number 0
_exptl_absorpt_coefficient_mu 3.622
_exptl_absorpt_correction_T_max 0.2530
_exptl_absorpt_correction_T_min 0.1273
_exptl_absorpt_correction_type multi-scan
_exptl_absorpt_process_details '(Jacobson, 1998)'
_exptl_crystal_colour black
_exptl_crystal_density_diffrn 1.836
_exptl_crystal_density_method 'not measured'
_exptl_crystal_description Block
_exptl_crystal_F_000 5416.0
_exptl_crystal_size_max 0.37
_exptl_crystal_size_mid 0.24
_exptl_crystal_size_min 0.20
_refine_diff_density_max 1.125
_refine_diff_density_min -1.327
_refine_diff_density_rms 0.220
_refine_ls_extinction_method none
_refine_ls_goodness_of_fit_ref 1.246
_refine_ls_hydrogen_treatment constr
_refine_ls_matrix_type full
_refine_ls_number_parameters 239
_refine_ls_number_reflns 4444
_refine_ls_number_restraints 0
_refine_ls_restrained_S_all 1.246
_refine_ls_R_factor_all 0.0708
_refine_ls_R_factor_gt 0.0654
_refine_ls_shift/su_max 0.000
_refine_ls_shift/su_mean 0.000
_refine_ls_structure_factor_coef Fsqd
_refine_ls_weighting_details 'calc w=1/[\s^2^(Fo^2^)+(0.0776P)^2^+148.4357P] where P=(Fo^2^+2Fc^2^)/3'
_refine_ls_weighting_scheme calc
_refine_ls_wR_factor_gt 0.1884
_refine_ls_wR_factor_ref 0.1924
_reflns_number_gt 4138
_reflns_number_total 4444
_reflns_threshold_expression >2sigma(I)
_cod_data_source_file c3cc41280f.txt
_cod_data_source_block (PyH){[{TpMo(m3-S)3Cu3}4(m3-S)4](m12-I)}?Et2O
_cod_original_sg_symbol_Hall '-C 2b 2bc'
_cod_original_sg_symbol_H-M 'C c c a'
_cod_database_code 7109301

loop_
_symmetry_equiv_pos_as_xyz
'x, y, z'
'-x+1/2, -y, z'
'-x, y, -z+1/2'
'x+1/2, -y, -z+1/2'
'x+1/2, y+1/2, z'
'-x+1, -y+1/2, z'
'-x+1/2, y+1/2, -z+1/2'
'x+1, -y+1/2, -z+1/2'
'-x, -y, -z'
'x-1/2, y, -z'
'x, -y, z-1/2'
'-x-1/2, y, z-1/2'
'-x+1/2, -y+1/2, -z'
'x, y+1/2, -z'
'x+1/2, -y+1/2, z-1/2'
'-x, y+1/2, z-1/2'

loop_
_atom_site_label
_atom_site_type_symbol
_atom_site_fract_x
_atom_site_fract_y
_atom_site_fract_z
_atom_site_U_iso_or_equiv
_atom_site_adp_type
_atom_site_occupancy
_atom_site_symmetry_multiplicity
_atom_site_calc_flag
_atom_site_refinement_flags
I1 I 0.5000 0.2500 0.2500 0.0326(3) Uani 1 4 d S
Mo1 Mo 0.33498(5) 0.15090(3) 0.13732(3) 0.0292(2) Uani 1 1 d .
Cu3 Cu 0.35816(7) 0.24736(4) 0.15700(5) 0.0337(3) Uani 1 1 d .
Cu1 Cu 0.49837(7) 0.16502(4) 0.15789(5) 0.0335(3) Uani 1 1 d .
Cu2 Cu 0.35533(7) 0.16319(4) 0.24758(4) 0.0324(3) Uani 1 1 d .
S1 S 0.42093(14) 0.10519(8) 0.19716(9) 0.0333(5) Uani 1 1 d .
S3 S 0.42559(14) 0.20380(8) 0.09110(9) 0.0328(5) Uani 1 1 d .
S2 S 0.25711(15) 0.20131(9) 0.19684(9) 0.0342(5) Uani 1 1 d .
S4 S 0.36176(14) 0.32990(8) 0.15960(9) 0.0297(5) Uani 1 1 d .
N2 N 0.2372(5) 0.1712(3) 0.0708(3) 0.0405(19) Uani 1 1 d .
N4 N 0.2359(5) 0.0912(3) 0.1491(3) 0.0378(18) Uani 1 1 d .
N6 N 0.3712(6) 0.0963(3) 0.0682(3) 0.042(2) Uani 1 1 d .
N5 N 0.3138(6) 0.0746(3) 0.0330(3) 0.047(2) Uani 1 1 d .
N1 N 0.2001(6) 0.1372(4) 0.0363(4) 0.053(2) Uani 1 1 d .
N3 N 0.1994(5) 0.0665(3) 0.1043(4) 0.045(2) Uani 1 1 d .
C9 C 0.4486(7) 0.0848(4) 0.0499(4) 0.044(2) Uani 1 1 d .
H9 H 0.4993 0.0943 0.0666 0.053 Uiso 1 1 calc R
C6 C 0.2057(7) 0.0707(4) 0.1959(4) 0.048(3) Uani 1 1 d .
H6 H 0.2202 0.0802 0.2325 0.058 Uiso 1 1 calc R
C7 C 0.3553(9) 0.0504(5) -0.0074(5) 0.062(3) Uani 1 1 d .
H7 H 0.3302 0.0327 -0.0367 0.074 Uiso 1 1 calc R
C3 C 0.2084(7) 0.2151(4) 0.0565(5) 0.054(3) Uani 1 1 d .
H3 H 0.2247 0.2447 0.0733 0.065 Uiso 1 1 calc R
C4 C 0.1476(7) 0.0320(4) 0.1249(5) 0.056(3) Uani 1 1 d .
H4 H 0.1153 0.0105 0.1032 0.067 Uiso 1 1 calc R
C8 C 0.4402(9) 0.0556(4) 0.0006(5) 0.062(3) Uani 1 1 d .
H8 H 0.4835 0.0426 -0.0216 0.074 Uiso 1 1 calc R
C5 C 0.1491(8) 0.0330(5) 0.1827(5) 0.061(3) Uani 1 1 d .
H5 H 0.1191 0.0130 0.2077 0.073 Uiso 1 1 calc R
C1 C 0.1479(8) 0.1610(6) 0.0010(5) 0.071(4) Uani 1 1 d .
H1 H 0.1150 0.1464 -0.0271 0.085 Uiso 1 1 calc R
B1 B 0.2202(9) 0.0818(5) 0.0431(5) 0.055(3) Uani 1 1 d .
H1A H 0.1871 0.0622 0.0161 0.066 Uiso 1 1 calc R
C2 C 0.1507(9) 0.2108(6) 0.0131(6) 0.077(4) Uani 1 1 d .
H2 H 0.1203 0.2360 -0.0043 0.092 Uiso 1 1 calc R
O1 O 0.2500 0.0000 0.8740(11) 0.080(5) Uani 0.50 2 d SP
C16 C 0.373(2) -0.0213(12) 0.8487(12) 0.080(5) Uani 0.50 1 d P
H16A H 0.3948 -0.0387 0.8165 0.121 Uiso 0.50 1 calc PR
H16B H 0.3924 -0.0366 0.8829 0.121 Uiso 0.50 1 calc PR
H16C H 0.3913 0.0124 0.8476 0.121 Uiso 0.50 1 calc PR
C15 C 0.300(2) -0.0225(11) 0.8475(13) 0.080(5) Uani 0.50 1 d P
H15A H 0.2853 -0.0568 0.8542 0.097 Uiso 0.50 1 calc PR
H15B H 0.2849 -0.0161 0.8083 0.097 Uiso 0.50 1 calc PR
N7 N 0.0330(17) 0.3463(9) 0.1100(9) 0.052(4) Uiso 0.25 1 d PG
H7A H 0.0254 0.3643 0.0804 0.063 Uiso 0.25 1 calc PR
C13 C 0.1146(14) 0.3349(10) 0.1277(11) 0.052(4) Uiso 0.25 1 d PG
H13 H 0.1610 0.3468 0.1077 0.063 Uiso 0.25 1 calc PR
C11 C 0.1269(13) 0.3058(11) 0.1755(12) 0.052(4) Uiso 0.25 1 d PG
H11 H 0.1815 0.2982 0.1874 0.063 Uiso 0.25 1 calc PR
C12 C 0.0576(17) 0.2879(10) 0.2054(10) 0.052(4) Uiso 0.25 1 d PG
H12 H 0.0659 0.2684 0.2374 0.063 Uiso 0.25 1 calc PR
C10 C -0.0239(15) 0.2993(11) 0.1877(11) 0.052(4) Uiso 0.25 1 d PG
H10 H -0.0703 0.2874 0.2077 0.063 Uiso 0.25 1 calc PR
C14 C -0.0362(13) 0.3285(10) 0.1399(11) 0.052(4) Uiso 0.25 1 d PG
H14 H -0.0908 0.3361 0.1281 0.063 Uiso 0.25 1 calc PR

loop_
_atom_site_aniso_label
_atom_site_aniso_U_11
_atom_site_aniso_U_22
_atom_site_aniso_U_33
_atom_site_aniso_U_23
_atom_site_aniso_U_13
_atom_site_aniso_U_12
I1 0.0315(6) 0.0371(7) 0.0291(6) 0.000 0.000 0.000
Mo1 0.0276(4) 0.0339(4) 0.0261(4) -0.0009(3) -0.0046(3) -0.0054(3)
Cu3 0.0333(7) 0.0334(6) 0.0343(6) -0.0003(5) -0.0005(5) -0.0040(5)
Cu1 0.0275(6) 0.0392(7) 0.0339(6) 0.0018(5) -0.0042(4) -0.0034(5)
Cu2 0.0318(6) 0.0386(7) 0.0268(6) -0.0006(4) -0.0032(4) -0.0004(5)
S1 0.0335(12) 0.0336(12) 0.0330(11) 0.0014(9) -0.0042(9) -0.0016(9)
S3 0.0312(12) 0.0371(12) 0.0300(11) 0.0017(9) -0.0038(9) -0.0054(10)
S2 0.0282(12) 0.0412(13) 0.0332(12) 0.0007(10) -0.0010(9) -0.0018(10)
S4 0.0275(11) 0.0345(12) 0.0271(10) 0.0025(9) 0.0000(8) -0.0005(9)
N2 0.036(4) 0.052(5) 0.034(4) 0.003(4) -0.011(3) -0.008(4)
N4 0.039(5) 0.036(4) 0.039(4) -0.002(3) -0.009(3) -0.011(4)
N6 0.051(5) 0.042(5) 0.034(4) -0.006(4) 0.000(4) -0.013(4)
N5 0.055(6) 0.051(5) 0.034(4) -0.013(4) 0.000(4) -0.016(4)
N1 0.049(5) 0.072(6) 0.038(5) 0.000(4) -0.017(4) -0.022(5)
N3 0.042(5) 0.048(5) 0.044(5) -0.008(4) -0.003(4) -0.020(4)
C9 0.046(6) 0.043(5) 0.043(6) -0.005(4) 0.015(5) -0.010(5)
C6 0.047(6) 0.055(6) 0.042(6) 0.006(5) 0.006(5) -0.013(5)
C7 0.083(9) 0.062(7) 0.041(6) -0.021(6) 0.008(6) -0.021(7)
C3 0.055(7) 0.057(7) 0.050(6) 0.016(5) -0.023(5) -0.015(6)
C4 0.050(7) 0.061(7) 0.056(7) -0.013(6) -0.001(5) -0.024(6)
C8 0.081(9) 0.059(7) 0.045(6) -0.009(5) 0.024(6) -0.007(7)
C5 0.060(7) 0.066(8) 0.055(7) 0.000(6) 0.012(6) -0.027(6)
C1 0.054(7) 0.111(12) 0.046(7) 0.024(7) -0.032(6) -0.023(7)
B1 0.057(8) 0.065(8) 0.045(7) -0.019(6) -0.006(6) -0.016(7)
C2 0.072(9) 0.075(9) 0.083(10) 0.042(8) -0.038(7) -0.018(7)
O1 0.091(13) 0.082(11) 0.069(10) 0.000 0.000 0.022(11)
C16 0.091(13) 0.082(11) 0.069(10) 0.000 0.000 0.022(11)
C15 0.091(13) 0.082(11) 0.069(10) 0.000 0.000 0.022(11)

loop_
_atom_type_symbol
_atom_type_description
_atom_type_scat_dispersion_real
_atom_type_scat_dispersion_imag
_atom_type_scat_source
C C 0.0033 0.0016 'International Tables Vol C Tables 4.2.6.8 and 6.1.1.4'
H H 0.0000 0.0000 'International Tables Vol C Tables 4.2.6.8 and 6.1.1.4'
B B 0.0013 0.0007 'International Tables Vol C Tables 4.2.6.8 and 6.1.1.4'
N N 0.0061 0.0033 'International Tables Vol C Tables 4.2.6.8 and 6.1.1.4'
S S 0.1246 0.1234 'International Tables Vol C Tables 4.2.6.8 and 6.1.1.4'
Cu Cu 0.3201 1.2651 'International Tables Vol C Tables 4.2.6.8 and 6.1.1.4'
Mo Mo -1.6832 0.6857 'International Tables Vol C Tables 4.2.6.8 and 6.1.1.4'
I I -0.4742 1.8119 'International Tables Vol C Tables 4.2.6.8 and 6.1.1.4'
O O 0.0106 0.0060 'International Tables Vol C Tables 4.2.6.8 and 6.1.1.4'

loop_
_geom_angle_atom_site_label_1
_geom_angle_atom_site_label_2
_geom_angle_atom_site_label_3
_geom_angle
_geom_angle_site_symmetry_1
_geom_angle_site_symmetry_3
N4 Mo1 N2 77.8(3) . .
N4 Mo1 N6 78.3(3) . .
N2 Mo1 N6 80.4(3) . .
N4 Mo1 S3 158.7(2) . .
N2 Mo1 S3 86.8(2) . .
N6 Mo1 S3 84.8(2) . .
N4 Mo1 S2 88.8(2) . .
N2 Mo1 S2 85.1(2) . .
N6 Mo1 S2 162.4(2) . .
S3 Mo1 S2 104.55(9) . .
N4 Mo1 S1 87.1(2) . .
N2 Mo1 S1 161.7(2) . .
N6 Mo1 S1 86.7(2) . .
S3 Mo1 S1 104.89(9) . .
S2 Mo1 S1 104.88(9) . .
N4 Mo1 Cu2 93.1(2) . .
N2 Mo1 Cu2 137.1(2) . .
N6 Mo1 Cu2 139.2(2) . .
S3 Mo1 Cu2 108.22(7) . .
S2 Mo1 Cu2 52.58(6) . .
S1 Mo1 Cu2 52.84(6) . .
N4 Mo1 Cu1 138.7(2) . .
N2 Mo1 Cu1 138.9(2) . .
N6 Mo1 Cu1 88.8(2) . .
S3 Mo1 Cu1 52.54(6) . .
S2 Mo1 Cu1 108.73(7) . .
S1 Mo1 Cu1 52.82(6) . .
Cu2 Mo1 Cu1 71.55(4) . .
N4 Mo1 Cu3 140.2(2) . .
N2 Mo1 Cu3 88.6(2) . .
N6 Mo1 Cu3 136.4(2) . .
S3 Mo1 Cu3 52.39(6) . .
S2 Mo1 Cu3 52.54(6) . .
S1 Mo1 Cu3 109.58(7) . .
Cu2 Mo1 Cu3 71.93(4) . .
Cu1 Mo1 Cu3 72.23(4) . .
S3 Cu3 S2 109.92(10) . .
S3 Cu3 S4 122.49(9) . .
S2 Cu3 S4 124.38(10) . .
S3 Cu3 Mo1 55.03(6) . .
S2 Cu3 Mo1 55.30(7) . .
S4 Cu3 Mo1 169.38(8) . .
S4 Cu1 S3 120.09(10) 6 .
S4 Cu1 S1 125.77(10) 6 .
S3 Cu1 S1 110.80(9) . .
S4 Cu1 Mo1 169.35(8) 6 .
S3 Cu1 Mo1 55.50(6) . .
S1 Cu1 Mo1 55.82(6) . .
S4 Cu2 S2 122.06(10) 8_455 .
S4 Cu2 S1 124.78(10) 8_455 .
S2 Cu2 S1 111.47(9) . .
S4 Cu2 Mo1 175.04(8) 8_455 .
S2 Cu2 Mo1 56.04(7) . .
S1 Cu2 Mo1 56.05(6) . .
Cu2 S1 Cu1 87.99(9) . .
Cu2 S1 Mo1 71.10(8) . .
Cu1 S1 Mo1 71.36(7) . .
Cu1 S3 Cu3 90.15(9) . .
Cu1 S3 Mo1 71.96(7) . .
Cu3 S3 Mo1 72.58(8) . .
Cu2 S2 Cu3 89.27(9) . .
Cu2 S2 Mo1 71.38(8) . .
Cu3 S2 Mo1 72.17(8) . .
Cu2 S4 Cu1 93.38(9) 8_455 6
Cu2 S4 Cu3 96.38(9) 8_455 .
Cu1 S4 Cu3 94.99(9) 6 .
C3 N2 N1 108.0(8) . .
C3 N2 Mo1 129.1(7) . .
N1 N2 Mo1 122.8(7) . .
C6 N4 N3 106.6(8) . .
C6 N4 Mo1 130.5(7) . .
N3 N4 Mo1 122.8(6) . .
C9 N6 N5 108.1(8) . .
C9 N6 Mo1 128.0(7) . .
N5 N6 Mo1 123.3(7) . .
C7 N5 N6 108.7(9) . .
C7 N5 B1 131.3(9) . .
N6 N5 B1 120.0(8) . .
C1 N1 N2 108.1(10) . .
C1 N1 B1 131.4(10) . .
N2 N1 B1 120.5(8) . .
C4 N3 N4 108.5(8) . .
C4 N3 B1 131.5(9) . .
N4 N3 B1 120.0(8) . .
N6 C9 C8 108.3(10) . .
N6 C9 H9 125.9 . .
C8 C9 H9 125.9 . .
N4 C6 C5 110.6(10) . .
N4 C6 H6 124.7 . .
C5 C6 H6 124.7 . .
N5 C7 C8 109.6(10) . .
N5 C7 H7 125.2 . .
C8 C7 H7 125.2 . .
N2 C3 C2 110.1(11) . .
N2 C3 H3 125.0 . .
C2 C3 H3 125.0 . .
N3 C4 C5 109.9(10) . .
N3 C4 H4 125.1 . .
C5 C4 H4 125.1 . .
C7 C8 C9 105.3(10) . .
C7 C8 H8 127.4 . .
C9 C8 H8 127.4 . .
C4 C5 C6 104.4(10) . .
C4 C5 H5 127.8 . .
C6 C5 H5 127.8 . .
N1 C1 C2 108.9(11) . .
N1 C1 H1 125.6 . .
C2 C1 H1 125.6 . .
N5 B1 N3 108.8(10) . .
N5 B1 N1 108.1(10) . .
N3 B1 N1 108.4(9) . .
N5 B1 H1A 110.5 . .
N3 B1 H1A 110.5 . .
N1 B1 H1A 110.5 . .
C3 C2 C1 105.0(11) . .
C3 C2 H2 127.5 . .
C1 C2 H2 127.5 . .
C15 O1 C15 116(4) 2 .
C15 C16 H16A 109.5 . .
C15 C16 H16B 109.5 . .
H16A C16 H16B 109.5 . .
C15 C16 H16C 109.5 . .
H16A C16 H16C 109.5 . .
H16B C16 H16C 109.5 . .
C16 C15 O1 130(3) . .
C16 C15 C15 140(4) . 2
C16 C15 H15A 104.8 . .
O1 C15 H15A 104.8 . .
C15 C15 H15A 113.9 2 .
C16 C15 H15B 104.8 . .
O1 C15 H15B 104.8 . .
C15 C15 H15B 72.7 2 .
H15A C15 H15B 105.8 . .
C13 N7 C14 120.0 . .
C13 N7 H7A 120.0 . .
C14 N7 H7A 120.0 . .
C11 C13 N7 120.0 . .
C11 C13 H13 120.0 . .
N7 C13 H13 120.0 . .
C13 C11 C12 120.0 . .
C13 C11 H11 120.0 . .
C12 C11 H11 120.0 . .
C10 C12 C11 120.0 . .
C10 C12 H12 120.0 . .
C11 C12 H12 120.0 . .
C12 C10 C14 120.0 . .
C12 C10 H10 120.0 . .
C14 C10 H10 120.0 . .
C10 C14 N7 120.0 . .
C10 C14 H14 120.0 . .
N7 C14 H14 120.0 . .

loop_
_geom_bond_atom_site_label_1
_geom_bond_atom_site_label_2
_geom_bond_distance
_geom_bond_site_symmetry_2
Mo1 N4 2.268(7) .
Mo1 N2 2.271(8) .
Mo1 N6 2.275(8) .
Mo1 S3 2.301(2) .
Mo1 S2 2.314(2) .
Mo1 S1 2.318(2) .
Mo1 Cu2 2.6438(14) .
Mo1 Cu1 2.6551(14) .
Mo1 Cu3 2.6794(14) .
Cu3 S3 2.224(3) .
Cu3 S2 2.234(3) .
Cu3 S4 2.238(3) .
Cu1 S4 2.215(2) 6
Cu1 S3 2.216(2) .
Cu1 S1 2.232(3) .
Cu2 S4 2.201(2) 8_455
Cu2 S2 2.216(3) .
Cu2 S1 2.227(3) .
S4 Cu2 2.201(2) 8_455
S4 Cu1 2.215(2) 6
N2 C3 1.316(14) .
N2 N1 1.363(11) .
N4 C6 1.326(12) .
N4 N3 1.377(11) .
N6 C9 1.334(13) .
N6 N5 1.364(11) .
N5 C7 1.330(14) .
N5 B1 1.511(16) .
N1 C1 1.338(15) .
N1 B1 1.542(17) .
N3 C4 1.333(14) .
N3 B1 1.540(15) .
C9 C8 1.412(15) .
C9 H9 0.9300 .
C6 C5 1.393(15) .
C6 H6 0.9300 .
C7 C8 1.363(18) .
C7 H7 0.9300 .
C3 C2 1.376(16) .
C3 H3 0.9300 .
C4 C5 1.364(16) .
C4 H4 0.9300 .
C8 H8 0.9300 .
C5 H5 0.9300 .
C1 C2 1.38(2) .
C1 H1 0.9300 .
B1 H1A 0.9800 .
C2 H2 0.9300 .
O1 C15 1.17(3) 2
O1 C15 1.17(3) .
C16 C15 1.15(4) .
C16 H16A 0.9600 .
C16 H16B 0.9600 .
C16 H16C 0.9600 .
C15 H15A 0.9700 .
C15 H15B 0.9700 .
N7 C13 1.3900 .
N7 C14 1.3900 .
N7 H7A 0.8600 .
C13 C11 1.3900 .
C13 H13 0.9300 .
C11 C12 1.3900 .
C11 H11 0.9300 .
C12 C10 1.3900 .
C12 H12 0.9300 .
C10 C14 1.3900 .
C10 H10 0.9300 .
C14 H14 0.9300 .

loop_
_geom_torsion_atom_site_label_1
_geom_torsion_atom_site_label_2
_geom_torsion_atom_site_label_3
_geom_torsion_atom_site_label_4
_geom_torsion
_geom_torsion_site_symmetry_1
_geom_torsion_site_symmetry_4
N4 Mo1 Cu3 S3 -155.9(3) . .
N2 Mo1 Cu3 S3 -87.0(2) . .
N6 Mo1 Cu3 S3 -12.5(3) . .
S2 Mo1 Cu3 S3 -171.92(11) . .
S1 Mo1 Cu3 S3 94.03(10) . .
Cu2 Mo1 Cu3 S3 131.80(8) . .
Cu1 Mo1 Cu3 S3 55.99(8) . .
N4 Mo1 Cu3 S2 16.0(3) . .
N2 Mo1 Cu3 S2 84.9(2) . .
N6 Mo1 Cu3 S2 159.4(3) . .
S3 Mo1 Cu3 S2 171.92(11) . .
S1 Mo1 Cu3 S2 -94.05(10) . .
Cu2 Mo1 Cu3 S2 -56.28(8) . .
Cu1 Mo1 Cu3 S2 -132.09(8) . .
N4 Mo1 Cu3 S4 -75.9(5) . .
N2 Mo1 Cu3 S4 -7.0(5) . .
N6 Mo1 Cu3 S4 67.5(5) . .
S3 Mo1 Cu3 S4 80.0(4) . .
S2 Mo1 Cu3 S4 -91.9(4) . .
S1 Mo1 Cu3 S4 174.0(4) . .
Cu2 Mo1 Cu3 S4 -148.2(4) . .
Cu1 Mo1 Cu3 S4 136.0(4) . .
N4 Mo1 Cu1 S4 86.3(5) . 6
N2 Mo1 Cu1 S4 -58.4(6) . 6
N6 Mo1 Cu1 S4 15.6(5) . 6
S3 Mo1 Cu1 S4 -68.7(4) . 6
S2 Mo1 Cu1 S4 -163.0(4) . 6
S1 Mo1 Cu1 S4 102.3(5) . 6
Cu2 Mo1 Cu1 S4 159.2(5) . 6
Cu3 Mo1 Cu1 S4 -124.5(4) . 6
N4 Mo1 Cu1 S3 155.0(3) . .
N2 Mo1 Cu1 S3 10.3(3) . .
N6 Mo1 Cu1 S3 84.3(2) . .
S2 Mo1 Cu1 S3 -94.27(10) . .
S1 Mo1 Cu1 S3 170.96(11) . .
Cu2 Mo1 Cu1 S3 -132.14(8) . .
Cu3 Mo1 Cu1 S3 -55.82(8) . .
N4 Mo1 Cu1 S1 -15.9(3) . .
N2 Mo1 Cu1 S1 -160.7(3) . .
N6 Mo1 Cu1 S1 -86.7(2) . .
S3 Mo1 Cu1 S1 -170.96(11) . .
S2 Mo1 Cu1 S1 94.77(10) . .
Cu2 Mo1 Cu1 S1 56.90(8) . .
Cu3 Mo1 Cu1 S1 133.22(8) . .
N4 Mo1 Cu2 S2 -86.2(2) . .
N2 Mo1 Cu2 S2 -10.9(3) . .
N6 Mo1 Cu2 S2 -161.8(3) . .
S3 Mo1 Cu2 S2 94.66(10) . .
S1 Mo1 Cu2 S2 -170.18(11) . .
Cu1 Mo1 Cu2 S2 132.95(8) . .
Cu3 Mo1 Cu2 S2 56.22(8) . .
N4 Mo1 Cu2 S1 84.0(2) . .
N2 Mo1 Cu2 S1 159.2(3) . .
N6 Mo1 Cu2 S1 8.4(3) . .
S3 Mo1 Cu2 S1 -95.16(10) . .
S2 Mo1 Cu2 S1 170.18(11) . .
Cu1 Mo1 Cu2 S1 -56.87(8) . .
Cu3 Mo1 Cu2 S1 -133.60(8) . .
S4 Cu2 S1 Cu1 -114.95(11) 8_455 .
S2 Cu2 S1 Cu1 79.72(10) . .
Mo1 Cu2 S1 Cu1 70.97(7) . .
S4 Cu2 S1 Mo1 174.08(10) 8_455 .
S2 Cu2 S1 Mo1 8.75(10) . .
S4 Cu1 S1 Cu2 122.14(11) 6 .
S3 Cu1 S1 Cu2 -78.68(10) . .
Mo1 Cu1 S1 Cu2 -70.72(7) . .
S4 Cu1 S1 Mo1 -167.14(10) 6 .
S3 Cu1 S1 Mo1 -7.96(10) . .
N4 Mo1 S1 Cu2 -96.1(2) . .
N2 Mo1 S1 Cu2 -129.7(7) . .
N6 Mo1 S1 Cu2 -174.5(2) . .
S3 Mo1 S1 Cu2 101.80(8) . .
S2 Mo1 S1 Cu2 -8.06(9) . .
Cu1 Mo1 S1 Cu2 94.38(8) . .
Cu3 Mo1 S1 Cu2 46.95(7) . .
N4 Mo1 S1 Cu1 169.6(2) . .
N2 Mo1 S1 Cu1 135.9(7) . .
N6 Mo1 S1 Cu1 91.1(2) . .
S3 Mo1 S1 Cu1 7.41(9) . .
S2 Mo1 S1 Cu1 -102.44(8) . .
Cu2 Mo1 S1 Cu1 -94.38(8) . .
Cu3 Mo1 S1 Cu1 -47.44(7) . .
S4 Cu1 S3 Cu3 -119.88(10) 6 .
S1 Cu1 S3 Cu3 79.59(10) . .
Mo1 Cu1 S3 Cu3 71.60(7) . .
S4 Cu1 S3 Mo1 168.52(9) 6 .
S1 Cu1 S3 Mo1 7.99(10) . .
S2 Cu3 S3 Cu1 -78.08(10) . .
S4 Cu3 S3 Cu1 121.40(10) . .
Mo1 Cu3 S3 Cu1 -71.02(7) . .
S2 Cu3 S3 Mo1 -7.06(10) . .
S4 Cu3 S3 Mo1 -167.58(9) . .
N4 Mo1 S3 Cu1 -129.9(6) . .
N2 Mo1 S3 Cu1 -173.2(2) . .
N6 Mo1 S3 Cu1 -92.6(2) . .
S2 Mo1 S3 Cu1 102.65(8) . .
S1 Mo1 S3 Cu1 -7.44(9) . .
Cu2 Mo1 S3 Cu1 47.78(7) . .
Cu3 Mo1 S3 Cu1 96.03(8) . .
N4 Mo1 S3 Cu3 134.1(6) . .
N2 Mo1 S3 Cu3 90.7(2) . .
N6 Mo1 S3 Cu3 171.4(2) . .
S2 Mo1 S3 Cu3 6.62(9) . .
S1 Mo1 S3 Cu3 -103.47(8) . .
Cu2 Mo1 S3 Cu3 -48.25(7) . .
Cu1 Mo1 S3 Cu3 -96.03(8) . .
S4 Cu2 S2 Cu3 114.05(11) 8_455 .
S1 Cu2 S2 Cu3 -80.15(11) . .
Mo1 Cu2 S2 Cu3 -71.41(7) . .
S4 Cu2 S2 Mo1 -174.54(10) 8_455 .
S1 Cu2 S2 Mo1 -8.75(10) . .
S3 Cu3 S2 Cu2 77.69(10) . .
S4 Cu3 S2 Cu2 -122.24(11) . .
Mo1 Cu3 S2 Cu2 70.65(7) . .
S3 Cu3 S2 Mo1 7.04(9) . .
S4 Cu3 S2 Mo1 167.11(10) . .
N4 Mo1 S2 Cu2 94.7(2) . .
N2 Mo1 S2 Cu2 172.6(2) . .
N6 Mo1 S2 Cu2 137.7(7) . .
S3 Mo1 S2 Cu2 -102.01(8) . .
S1 Mo1 S2 Cu2 8.09(9) . .
Cu1 Mo1 S2 Cu2 -47.15(7) . .
Cu3 Mo1 S2 Cu2 -95.40(8) . .
N4 Mo1 S2 Cu3 -169.8(2) . .
N2 Mo1 S2 Cu3 -92.0(2) . .
N6 Mo1 S2 Cu3 -126.9(7) . .
S3 Mo1 S2 Cu3 -6.61(9) . .
S1 Mo1 S2 Cu3 103.49(8) . .
Cu2 Mo1 S2 Cu3 95.40(8) . .
Cu1 Mo1 S2 Cu3 48.26(7) . .
S3 Cu3 S4 Cu2 -147.07(9) . 8_455
S2 Cu3 S4 Cu2 55.26(13) . 8_455
Mo1 Cu3 S4 Cu2 139.8(4) . 8_455
S3 Cu3 S4 Cu1 -53.09(13) . 6
S2 Cu3 S4 Cu1 149.24(10) . 6
Mo1 Cu3 S4 Cu1 -126.2(4) . 6
N4 Mo1 N2 C3 138.8(10) . .
N6 Mo1 N2 C3 -141.2(10) . .
S3 Mo1 N2 C3 -55.9(9) . .
S2 Mo1 N2 C3 49.0(9) . .
S1 Mo1 N2 C3 173.3(7) . .
Cu2 Mo1 N2 C3 57.7(10) . .
Cu1 Mo1 N2 C3 -64.1(10) . .
Cu3 Mo1 N2 C3 -3.5(9) . .
N4 Mo1 N2 N1 -43.9(7) . .
N6 Mo1 N2 N1 36.1(7) . .
S3 Mo1 N2 N1 121.3(7) . .
S2 Mo1 N2 N1 -133.8(7) . .
S1 Mo1 N2 N1 -9.5(13) . .
Cu2 Mo1 N2 N1 -125.1(7) . .
Cu1 Mo1 N2 N1 113.1(7) . .
Cu3 Mo1 N2 N1 173.7(7) . .
N2 Mo1 N4 C6 -140.1(10) . .
N6 Mo1 N4 C6 137.3(10) . .
S3 Mo1 N4 C6 175.4(7) . .
S2 Mo1 N4 C6 -54.9(9) . .
S1 Mo1 N4 C6 50.1(9) . .
Cu2 Mo1 N4 C6 -2.4(9) . .
Cu1 Mo1 N4 C6 62.8(10) . .
Cu3 Mo1 N4 C6 -67.5(10) . .
N2 Mo1 N4 N3 44.8(7) . .
N6 Mo1 N4 N3 -37.7(7) . .
S3 Mo1 N4 N3 0.3(12) . .
S2 Mo1 N4 N3 130.1(7) . .
S1 Mo1 N4 N3 -124.9(7) . .
Cu2 Mo1 N4 N3 -177.5(7) . .
Cu1 Mo1 N4 N3 -112.3(7) . .
Cu3 Mo1 N4 N3 117.5(7) . .
N4 Mo1 N6 C9 -144.7(9) . .
N2 Mo1 N6 C9 135.9(9) . .
S3 Mo1 N6 C9 48.3(8) . .
S2 Mo1 N6 C9 171.2(6) . .
S1 Mo1 N6 C9 -57.0(8) . .
Cu2 Mo1 N6 C9 -63.7(9) . .
Cu1 Mo1 N6 C9 -4.2(8) . .
Cu3 Mo1 N6 C9 58.2(10) . .
N4 Mo1 N6 N5 44.8(7) . .
N2 Mo1 N6 N5 -34.6(7) . .
S3 Mo1 N6 N5 -122.2(7) . .
S2 Mo1 N6 N5 0.8(13) . .
S1 Mo1 N6 N5 132.5(7) . .
Cu2 Mo1 N6 N5 125.8(7) . .
Cu1 Mo1 N6 N5 -174.7(7) . .
Cu3 Mo1 N6 N5 -112.3(7) . .
C9 N6 N5 C7 -0.9(12) . .
Mo1 N6 N5 C7 171.2(8) . .
C9 N6 N5 B1 -179.2(10) . .
Mo1 N6 N5 B1 -7.1(13) . .
C3 N2 N1 C1 -0.4(13) . .
Mo1 N2 N1 C1 -178.1(8) . .
C3 N2 N1 B1 -179.2(10) . .
Mo1 N2 N1 B1 3.1(13) . .
C6 N4 N3 C4 0.5(12) . .
Mo1 N4 N3 C4 176.6(7) . .
C6 N4 N3 B1 179.0(10) . .
Mo1 N4 N3 B1 -4.9(13) . .
N5 N6 C9 C8 1.2(12) . .
Mo1 N6 C9 C8 -170.4(7) . .
N3 N4 C6 C5 -0.5(13) . .
Mo1 N4 C6 C5 -176.1(8) . .
N6 N5 C7 C8 0.2(14) . .
B1 N5 C7 C8 178.3(12) . .
N1 N2 C3 C2 1.1(14) . .
Mo1 N2 C3 C2 178.7(9) . .
N4 N3 C4 C5 -0.3(14) . .
B1 N3 C4 C5 -178.7(12) . .
N5 C7 C8 C9 0.5(14) . .
N6 C9 C8 C7 -1.0(13) . .
N3 C4 C5 C6 0.0(15) . .
N4 C6 C5 C4 0.3(15) . .
N2 N1 C1 C2 -0.5(15) . .
B1 N1 C1 C2 178.1(12) . .
C7 N5 B1 N3 127.5(12) . .
N6 N5 B1 N3 -54.6(13) . .
C7 N5 B1 N1 -114.9(13) . .
N6 N5 B1 N1 63.0(12) . .
C4 N3 B1 N5 -120.0(13) . .
N4 N3 B1 N5 61.8(13) . .
C4 N3 B1 N1 122.7(13) . .
N4 N3 B1 N1 -55.5(13) . .
C1 N1 B1 N5 120.6(13) . .
N2 N1 B1 N5 -61.0(13) . .
C1 N1 B1 N3 -121.7(13) . .
N2 N1 B1 N3 56.8(13) . .
N2 C3 C2 C1 -1.4(16) . .
N1 C1 C2 C3 1.1(17) . .
C15 O1 C15 C16 124(5) 2 .
C14 N7 C13 C11 0.0 . .
N7 C13 C11 C12 0.0 . .
C13 C11 C12 C10 0.0 . .
C11 C12 C10 C14 0.0 . .
C12 C10 C14 N7 0.0 . .
C13 N7 C14 C10 0.0 . .
